data_4077356
loop_
_publ_author_name
'Meijer, Michel D.'
'de Wolf, Elwin'
'Lutz, Martin'
'Spek, Anthony L.'
'van Klink, Gerard P. M.'
'van Koten, Gerard'

_publ_section_title
;
 C,N-2-[(Dimethylamino)methyl]phenylplatinum Complexes Functionalized with
 C60as Macromolecular Building Blocks
;
_journal_issue 20
_journal_name_full Organometallics
_journal_page_first 4198
_journal_paper_doi 10.1021/om010328g
_journal_volume 20
_journal_year 2001
_chemical_formula_moiety 'C64 H62 N4 P2 Pt2, 2(B F4)'
_chemical_formula_sum 'C64 H62 B2 F8 N4 P2 Pt2'
_chemical_formula_weight 1512.92
_chemical_name_systematic
; 
 ? 
;
_space_group_IT_number 2
_symmetry_cell_setting triclinic
_symmetry_space_group_name_Hall '-P 1'
_symmetry_space_group_name_H-M 'P -1'
_atom_sites_solution_hydrogens geom
_atom_sites_solution_primary direct
_atom_sites_solution_secondary difmap
_audit_creation_method SHELXL-97
_cell_angle_alpha 110.1881(5)
_cell_angle_beta 98.5576(4)
_cell_angle_gamma 100.5523(7)
_cell_formula_units_Z 2
_cell_length_a 9.5341(1)
_cell_length_b 18.7097(2)
_cell_length_c 22.0895(3)
_cell_measurement_temperature 150(2)
_cell_volume 3538.44(7)
_computing_cell_refinement HKL2000
_computing_data_collection 'Nonius COLLECT'
_computing_data_reduction HKL2000
_computing_structure_refinement 'SHELXL-97 (Sheldrick, 1997)'
_computing_structure_solution 'DIRDIF-97 (Beurskens et al., 1997)'
_diffrn_ambient_temperature 150(2)
_diffrn_measured_fraction_theta_full 0.986
_diffrn_measured_fraction_theta_max 0.986
_diffrn_measurement_device_type 'Nonius KappaCCD'
_diffrn_radiation_monochromator graphite
_diffrn_radiation_source 'rotating anode'
_diffrn_radiation_type MoK\a
_diffrn_radiation_wavelength 0.71073
_diffrn_reflns_av_R_equivalents 0.0691
_diffrn_reflns_av_sigmaI/netI 0.0720
_diffrn_reflns_limit_h_max 12
_diffrn_reflns_limit_h_min -12
_diffrn_reflns_limit_k_max 22
_diffrn_reflns_limit_k_min -24
_diffrn_reflns_limit_l_max 28
_diffrn_reflns_limit_l_min 0
_diffrn_reflns_number 52416
_diffrn_reflns_theta_full 27.41
_diffrn_reflns_theta_max 27.41
_diffrn_reflns_theta_min 1.84
_exptl_absorpt_coefficient_mu 4.053
_exptl_absorpt_correction_T_max 0.81
_exptl_absorpt_correction_T_min 0.42
_exptl_absorpt_correction_type refdelf
_exptl_crystal_colour colourless
_exptl_crystal_density_diffrn 1.420
_exptl_crystal_density_method 'not measured'
_exptl_crystal_description needle
_exptl_crystal_F_000 1484
_exptl_crystal_size_max 0.45
_exptl_crystal_size_mid 0.03
_exptl_crystal_size_min 0.03
_refine_diff_density_max 1.186
_refine_diff_density_min -1.216
_refine_diff_density_rms 0.127
_refine_ls_extinction_method none
_refine_ls_goodness_of_fit_ref 1.002
_refine_ls_hydrogen_treatment constr
_refine_ls_matrix_type full
_refine_ls_number_parameters 739
_refine_ls_number_reflns 15898
_refine_ls_number_restraints 48
_refine_ls_restrained_S_all 1.001
_refine_ls_R_factor_all 0.0576
_refine_ls_R_factor_gt 0.0359
_refine_ls_shift/su_max 0.002
_refine_ls_shift/su_mean 0.000
_refine_ls_structure_factor_coef Fsqd
_refine_ls_weighting_details 'calc w=1/[\s^2^(Fo^2^)+(0.0296P)^2^+0.7591P] where P=(Fo^2^+2Fc^2^)/3'
_refine_ls_weighting_scheme calc
_refine_ls_wR_factor_gt 0.0745
_refine_ls_wR_factor_ref 0.0785
_reflns_number_gt 11585
_reflns_number_total 15898
_reflns_threshold_expression I>2\s(I)
_cod_data_source_file om010328g.cif
_cod_data_source_block s2356a
_cod_depositor_comments
;
The following automatic conversions were performed:

'_refine_ls_hydrogen_treatment' value 'constrained' was replaced with
the value 'constr' as specified in the replacement file
'src/cod-tools/trunk/data/replacement-values/replacement_values.lst'.

Automatic conversion script
Id: cif_fix_values 5376 2017-05-30 11:51:03Z andrius 
;
_cod_database_code 4077356

loop_
_symmetry_equiv_pos_as_xyz
'x, y, z'
'-x, -y, -z'

loop_
_atom_site_label
_atom_site_type_symbol
_atom_site_fract_x
_atom_site_fract_y
_atom_site_fract_z
_atom_site_U_iso_or_equiv
_atom_site_adp_type
_atom_site_occupancy
_atom_site_symmetry_multiplicity
_atom_site_calc_flag
_atom_site_refinement_flags
Pt1 Pt 0.156873(16) 0.436079(10) 0.238411(8) 0.02010(5) Uani 1 1 d .
Pt2 Pt 1.124977(17) 0.847127(10) 0.198180(8) 0.02189(5) Uani 1 1 d .
P1 P 0.30137(12) 0.44277(7) 0.33124(6) 0.0226(2) Uani 1 1 d .
P2 P 1.07213(11) 0.94694(7) 0.27443(5) 0.0212(2) Uani 1 1 d .
N1 N 0.0075(4) 0.4350(2) 0.15522(17) 0.0272(9) Uani 1 1 d .
N2 N 1.1830(4) 0.7537(2) 0.12638(19) 0.0329(9) Uani 1 1 d .
N3 N 0.3290(4) 0.5083(2) 0.22034(17) 0.0223(8) Uani 1 1 d .
N4 N 0.9364(4) 0.7673(2) 0.19649(18) 0.0254(8) Uani 1 1 d .
C1 C -0.0261(4) 0.3697(3) 0.2464(2) 0.0210(9) Uani 1 1 d .
C2 C -0.1422(4) 0.3424(3) 0.1900(2) 0.0282(11) Uani 1 1 d .
C3 C -0.2800(5) 0.3012(3) 0.1877(2) 0.0372(12) Uani 1 1 d .
H3 H -0.3556 0.2840 0.1488 0.045 Uiso 1 1 calc R
C4 C -0.3089(5) 0.2846(3) 0.2421(2) 0.0327(11) Uani 1 1 d .
H4 H -0.4039 0.2569 0.2411 0.039 Uiso 1 1 calc R
C5 C -0.1959(5) 0.3095(3) 0.2977(2) 0.0273(10) Uani 1 1 d .
H5 H -0.2135 0.2978 0.3349 0.033 Uiso 1 1 calc R
C6 C -0.0575(5) 0.3513(3) 0.3003(2) 0.0259(10) Uani 1 1 d .
H6 H 0.0176 0.3678 0.3394 0.031 Uiso 1 1 calc R
C7 C -0.1085(5) 0.3599(3) 0.1312(2) 0.0382(13) Uani 1 1 d .
H7A H -0.0744 0.3165 0.1020 0.046 Uiso 1 1 calc R
H7B H -0.1982 0.3645 0.1054 0.046 Uiso 1 1 calc R
C8 C -0.0584(5) 0.5035(3) 0.1799(2) 0.0403(13) Uani 1 1 d .
H8A H 0.0187 0.5527 0.1963 0.060 Uiso 1 1 calc R
H8B H -0.1044 0.5000 0.2159 0.060 Uiso 1 1 calc R
H8C H -0.1324 0.5027 0.1436 0.060 Uiso 1 1 calc R
C9 C 0.0702(5) 0.4415(3) 0.0985(2) 0.0335(12) Uani 1 1 d .
H9A H 0.1468 0.4907 0.1141 0.050 Uiso 1 1 calc R
H9B H -0.0076 0.4411 0.0639 0.050 Uiso 1 1 calc R
H9C H 0.1125 0.3968 0.0804 0.050 Uiso 1 1 calc R
C10 C 1.3122(5) 0.9114(3) 0.1912(2) 0.0254(10) Uani 1 1 d .
C11 C 1.3949(5) 0.8638(3) 0.1567(2) 0.0329(11) Uani 1 1 d .
C12 C 1.5227(5) 0.8973(3) 0.1411(2) 0.0386(13) Uani 1 1 d .
H12 H 1.5761 0.8642 0.1165 0.046 Uiso 1 1 calc R
C13 C 1.5699(5) 0.9774(3) 0.1613(2) 0.0379(13) Uani 1 1 d .
H13 H 1.6545 0.9998 0.1498 0.045 Uiso 1 1 calc R
C14 C 1.4946(5) 1.0252(3) 0.1984(2) 0.0326(11) Uani 1 1 d .
H14 H 1.5296 1.0808 0.2143 0.039 Uiso 1 1 calc R
C15 C 1.3670(5) 0.9919(3) 0.2123(2) 0.0286(10) Uani 1 1 d .
H15 H 1.3153 1.0257 0.2374 0.034 Uiso 1 1 calc R
C16 C 1.3475(5) 0.7772(3) 0.1392(3) 0.0392(12) Uani 1 1 d .
H16A H 1.3917 0.7638 0.1760 0.047 Uiso 1 1 calc R
H16B H 1.3801 0.7488 0.0991 0.047 Uiso 1 1 calc R
C17 C 1.1205(6) 0.7486(4) 0.0593(2) 0.0520(15) Uani 1 1 d .
H17A H 1.1467 0.8008 0.0574 0.078 Uiso 1 1 calc R
H17B H 1.0136 0.7297 0.0493 0.078 Uiso 1 1 calc R
H17C H 1.1599 0.7120 0.0269 0.078 Uiso 1 1 calc R
C18 C 1.1397(6) 0.6745(3) 0.1296(3) 0.0557(16) Uani 1 1 d .
H18A H 1.1821 0.6775 0.1739 0.084 Uiso 1 1 calc R
H18B H 1.1760 0.6368 0.0965 0.084 Uiso 1 1 calc R
H18C H 1.0326 0.6572 0.1204 0.084 Uiso 1 1 calc R
C19 C 0.4138(5) 0.4797(3) 0.1785(2) 0.0275(10) Uani 1 1 d .
H19 H 0.3930 0.4245 0.1549 0.033 Uiso 1 1 calc R
C20 C 0.5296(5) 0.5277(3) 0.1689(2) 0.0320(11) Uani 1 1 d .
H20 H 0.5855 0.5054 0.1385 0.038 Uiso 1 1 calc R
C21 C 0.5639(5) 0.6079(3) 0.2032(2) 0.0255(10) Uani 1 1 d .
C22 C 0.4778(5) 0.6373(3) 0.2470(3) 0.0415(13) Uani 1 1 d .
H22 H 0.4992 0.6921 0.2727 0.050 Uiso 1 1 calc R
C23 C 0.3614(5) 0.5861(3) 0.2525(2) 0.0359(12) Uani 1 1 d .
H23 H 0.3008 0.6074 0.2808 0.043 Uiso 1 1 calc R
C24 C 0.8105(5) 0.7443(3) 0.1504(2) 0.0293(11) Uani 1 1 d .
H24 H 0.8043 0.7653 0.1168 0.035 Uiso 1 1 calc R
C25 C 0.6899(5) 0.6909(3) 0.1506(2) 0.0322(11) Uani 1 1 d .
H25 H 0.6036 0.6742 0.1165 0.039 Uiso 1 1 calc R
C26 C 0.6935(4) 0.6616(3) 0.1995(2) 0.0260(10) Uani 1 1 d .
C27 C 0.8223(5) 0.6861(3) 0.2476(2) 0.0358(12) Uani 1 1 d .
H27 H 0.8292 0.6670 0.2823 0.043 Uiso 1 1 calc R
C28 C 0.9402(5) 0.7382(3) 0.2445(2) 0.0331(12) Uani 1 1 d .
H28 H 1.0282 0.7545 0.2776 0.040 Uiso 1 1 calc R
C29 C 0.3355(4) 0.3516(3) 0.3346(2) 0.0248(10) Uani 1 1 d .
C30 C 0.2594(5) 0.2802(3) 0.2855(2) 0.0283(10) Uani 1 1 d .
H30 H 0.1851 0.2787 0.2509 0.034 Uiso 1 1 calc R
C31 C 0.2899(5) 0.2098(3) 0.2857(3) 0.0365(12) Uani 1 1 d .
H31 H 0.2373 0.1607 0.2516 0.044 Uiso 1 1 calc R
C32 C 0.3998(5) 0.2135(3) 0.3372(3) 0.0384(13) Uani 1 1 d .
H32 H 0.4230 0.1665 0.3378 0.046 Uiso 1 1 calc R
C33 C 0.4753(5) 0.2854(3) 0.3877(3) 0.0383(12) Uani 1 1 d .
H33 H 0.5469 0.2871 0.4234 0.046 Uiso 1 1 calc R
C34 C 0.4455(5) 0.3544(3) 0.3855(2) 0.0326(11) Uani 1 1 d .
H34 H 0.5000 0.4037 0.4187 0.039 Uiso 1 1 calc R
C35 C 0.2362(4) 0.4907(3) 0.4041(2) 0.0237(10) Uani 1 1 d .
C36 C 0.2503(5) 0.4715(3) 0.4596(2) 0.0364(12) Uani 1 1 d .
H36 H 0.2893 0.4284 0.4598 0.044 Uiso 1 1 calc R
C37 C 0.2069(5) 0.5159(4) 0.5150(2) 0.0510(16) Uani 1 1 d .
H37 H 0.2154 0.5027 0.5530 0.061 Uiso 1 1 calc R
C38 C 0.1513(5) 0.5794(4) 0.5150(3) 0.0525(16) Uani 1 1 d .
H38 H 0.1229 0.6099 0.5532 0.063 Uiso 1 1 calc R
C39 C 0.1376(5) 0.5981(3) 0.4608(2) 0.0425(13) Uani 1 1 d .
H39 H 0.1009 0.6421 0.4612 0.051 Uiso 1 1 calc R
C40 C 0.1770(5) 0.5530(3) 0.4045(2) 0.0338(11) Uani 1 1 d .
H40 H 0.1631 0.5650 0.3660 0.041 Uiso 1 1 calc R
C41 C 0.4869(5) 0.5038(3) 0.3498(2) 0.0260(10) Uani 1 1 d .
C42 C 0.5303(5) 0.5827(3) 0.3931(3) 0.0443(14) Uani 1 1 d .
H42 H 0.4624 0.6061 0.4154 0.053 Uiso 1 1 calc R
C43 C 0.6706(6) 0.6268(3) 0.4039(3) 0.0568(17) Uani 1 1 d .
H43 H 0.6993 0.6801 0.4343 0.068 Uiso 1 1 calc R
C44 C 0.7702(6) 0.5947(4) 0.3710(3) 0.0539(17) Uani 1 1 d .
H44 H 0.8658 0.6262 0.3778 0.065 Uiso 1 1 calc R
C45 C 0.7312(5) 0.5175(4) 0.3288(3) 0.0434(14) Uani 1 1 d .
H45 H 0.8009 0.4948 0.3074 0.052 Uiso 1 1 calc R
C46 C 0.5892(5) 0.4717(3) 0.3171(2) 0.0334(11) Uani 1 1 d .
H46 H 0.5619 0.4185 0.2867 0.040 Uiso 1 1 calc R
C47 C 1.2233(4) 1.0024(3) 0.3467(2) 0.0232(10) Uani 1 1 d .
C48 C 1.2277(5) 1.0761(3) 0.3920(2) 0.0290(10) Uani 1 1 d .
H48 H 1.1536 1.1016 0.3838 0.035 Uiso 1 1 calc R
C49 C 1.3371(5) 1.1130(3) 0.4487(2) 0.0372(12) Uani 1 1 d .
H49 H 1.3377 1.1632 0.4796 0.045 Uiso 1 1 calc R
C50 C 1.4466(5) 1.0770(3) 0.4607(2) 0.0391(13) Uani 1 1 d .
H50 H 1.5229 1.1025 0.4997 0.047 Uiso 1 1 calc R
C51 C 1.4444(5) 1.0053(3) 0.4166(2) 0.0385(12) Uani 1 1 d .
H51 H 1.5195 0.9805 0.4251 0.046 Uiso 1 1 calc R
C52 C 1.3342(5) 0.9675(3) 0.3594(2) 0.0311(11) Uani 1 1 d .
H52 H 1.3347 0.9174 0.3287 0.037 Uiso 1 1 calc R
C53 C 0.9245(5) 0.9163(3) 0.3116(2) 0.0249(10) Uani 1 1 d .
C54 C 0.9551(5) 0.9007(3) 0.3692(2) 0.0322(11) Uani 1 1 d .
H54 H 1.0540 0.9092 0.3909 0.039 Uiso 1 1 calc R
C55 C 0.8429(5) 0.8733(3) 0.3946(2) 0.0359(12) Uani 1 1 d .
H55 H 0.8644 0.8631 0.4338 0.043 Uiso 1 1 calc R
C56 C 0.6987(5) 0.8605(3) 0.3629(2) 0.0344(12) Uani 1 1 d .
H56 H 0.6216 0.8412 0.3804 0.041 Uiso 1 1 calc R
C57 C 0.6659(5) 0.8753(3) 0.3065(2) 0.0334(11) Uani 1 1 d .
H57 H 0.5666 0.8666 0.2851 0.040 Uiso 1 1 calc R
C58 C 0.7800(5) 0.9035(3) 0.2804(2) 0.0280(10) Uani 1 1 d .
H58 H 0.7577 0.9138 0.2413 0.034 Uiso 1 1 calc R
C59 C 1.0081(4) 1.0151(3) 0.2417(2) 0.0239(10) Uani 1 1 d .
C60 C 1.0234(5) 1.0111(3) 0.1788(2) 0.0296(11) Uani 1 1 d .
H60 H 1.0633 0.9715 0.1526 0.036 Uiso 1 1 calc R
C61 C 0.9806(5) 1.0647(3) 0.1543(2) 0.0354(12) Uani 1 1 d .
H61 H 0.9917 1.0616 0.1115 0.042 Uiso 1 1 calc R
C62 C 0.9223(5) 1.1222(3) 0.1914(3) 0.0403(13) Uani 1 1 d .
H62 H 0.8938 1.1589 0.1744 0.048 Uiso 1 1 calc R
C63 C 0.9051(5) 1.1267(3) 0.2534(3) 0.0371(12) Uani 1 1 d .
H63 H 0.8656 1.1668 0.2793 0.045 Uiso 1 1 calc R
C64 C 0.9458(5) 1.0723(3) 0.2779(2) 0.0319(11) Uani 1 1 d .
H64 H 0.9307 1.0744 0.3200 0.038 Uiso 1 1 calc R
B1 B 0.2633(7) 0.7499(4) 0.3665(3) 0.0404(15) Uani 1 1 d .
F11 F 0.3746(4) 0.7352(2) 0.40281(18) 0.0822(12) Uani 1 1 d U
F21 F 0.3072(3) 0.76471(19) 0.31370(16) 0.0571(9) Uani 1 1 d U
F31 F 0.2187(4) 0.8128(2) 0.40403(16) 0.0677(10) Uani 1 1 d U
F41 F 0.1458(3) 0.68246(19) 0.33972(16) 0.0550(8) Uani 1 1 d U
B2 B 0.5348(9) 0.6622(5) -0.0173(3) 0.060(2) Uani 1 1 d .
F12 F 0.4242(5) 0.6234(3) 0.0046(2) 0.1061(15) Uani 1 1 d U
F22 F 0.6512(5) 0.6276(3) -0.01649(17) 0.0949(15) Uani 1 1 d U
F32 F 0.4798(4) 0.6530(2) -0.08090(15) 0.0676(10) Uani 1 1 d U
F42 F 0.5791(4) 0.7375(2) 0.02386(17) 0.0750(11) Uani 1 1 d U

loop_
_atom_site_aniso_label
_atom_site_aniso_U_11
_atom_site_aniso_U_22
_atom_site_aniso_U_33
_atom_site_aniso_U_23
_atom_site_aniso_U_13
_atom_site_aniso_U_12
Pt1 0.01889(9) 0.02037(10) 0.01992(9) 0.00813(8) 0.00321(7) 0.00250(7)
Pt2 0.02062(9) 0.02023(10) 0.02245(10) 0.00621(8) 0.00656(7) 0.00210(7)
P1 0.0213(6) 0.0198(6) 0.0240(6) 0.0082(5) 0.0008(5) 0.0030(5)
P2 0.0207(6) 0.0210(6) 0.0228(6) 0.0087(5) 0.0065(5) 0.0054(5)
N1 0.0212(19) 0.040(3) 0.023(2) 0.0206(19) 0.0000(15) 0.0017(17)
N2 0.033(2) 0.021(2) 0.037(2) 0.0011(19) 0.0170(18) 0.0036(17)
N3 0.0209(18) 0.021(2) 0.0203(19) 0.0051(17) 0.0010(15) 0.0023(15)
N4 0.0206(19) 0.027(2) 0.027(2) 0.0103(18) 0.0076(16) 0.0017(16)
C1 0.017(2) 0.019(2) 0.027(2) 0.011(2) 0.0042(18) 0.0015(18)
C2 0.020(2) 0.034(3) 0.030(3) 0.014(2) 0.0065(19) -0.001(2)
C3 0.022(2) 0.046(3) 0.038(3) 0.019(3) -0.005(2) -0.003(2)
C4 0.021(2) 0.034(3) 0.043(3) 0.019(3) 0.008(2) 0.000(2)
C5 0.031(3) 0.025(3) 0.031(3) 0.014(2) 0.012(2) 0.005(2)
C6 0.028(2) 0.024(3) 0.025(2) 0.010(2) 0.0061(19) 0.004(2)
C7 0.026(3) 0.054(4) 0.026(3) 0.017(3) -0.006(2) -0.004(2)
C8 0.035(3) 0.054(4) 0.045(3) 0.026(3) 0.013(2) 0.023(3)
C9 0.030(3) 0.053(4) 0.022(2) 0.022(2) 0.007(2) 0.006(2)
C10 0.027(2) 0.028(3) 0.023(2) 0.010(2) 0.0073(19) 0.007(2)
C11 0.021(2) 0.032(3) 0.035(3) 0.006(2) 0.004(2) -0.002(2)
C12 0.026(3) 0.046(4) 0.039(3) 0.010(3) 0.012(2) 0.005(2)
C13 0.028(3) 0.049(4) 0.031(3) 0.014(3) 0.010(2) -0.003(2)
C14 0.028(3) 0.029(3) 0.032(3) 0.008(2) 0.000(2) -0.004(2)
C15 0.025(2) 0.029(3) 0.034(3) 0.014(2) 0.010(2) 0.005(2)
C16 0.034(3) 0.037(3) 0.041(3) 0.004(3) 0.016(2) 0.012(2)
C17 0.050(3) 0.059(4) 0.024(3) -0.004(3) 0.001(2) 0.002(3)
C18 0.057(4) 0.021(3) 0.077(4) -0.002(3) 0.033(3) 0.005(3)
C19 0.031(3) 0.018(3) 0.025(2) 0.002(2) 0.006(2) -0.001(2)
C20 0.029(3) 0.034(3) 0.034(3) 0.011(2) 0.016(2) 0.008(2)
C21 0.025(2) 0.028(3) 0.027(2) 0.014(2) 0.0073(19) 0.004(2)
C22 0.045(3) 0.020(3) 0.056(4) 0.007(3) 0.026(3) 0.004(2)
C23 0.037(3) 0.025(3) 0.050(3) 0.009(3) 0.028(2) 0.012(2)
C24 0.026(2) 0.035(3) 0.023(2) 0.012(2) 0.0006(19) 0.001(2)
C25 0.025(2) 0.041(3) 0.025(3) 0.012(2) 0.0056(19) -0.005(2)
C26 0.023(2) 0.022(3) 0.030(3) 0.008(2) 0.0081(19) 0.0023(19)
C27 0.027(3) 0.036(3) 0.046(3) 0.025(3) 0.003(2) -0.001(2)
C28 0.027(3) 0.034(3) 0.043(3) 0.026(3) 0.002(2) 0.004(2)
C29 0.017(2) 0.022(3) 0.033(3) 0.011(2) 0.0055(19) 0.0022(18)
C30 0.025(2) 0.024(3) 0.037(3) 0.014(2) 0.002(2) 0.007(2)
C31 0.029(3) 0.025(3) 0.048(3) 0.012(3) -0.001(2) 0.001(2)
C32 0.024(3) 0.033(3) 0.065(4) 0.030(3) 0.005(2) 0.006(2)
C33 0.033(3) 0.038(3) 0.047(3) 0.024(3) -0.004(2) 0.012(2)
C34 0.030(3) 0.025(3) 0.041(3) 0.014(2) 0.000(2) 0.006(2)
C35 0.021(2) 0.026(3) 0.020(2) 0.006(2) 0.0007(17) 0.0042(19)
C36 0.032(3) 0.046(3) 0.030(3) 0.019(3) 0.003(2) 0.000(2)
C37 0.037(3) 0.087(5) 0.024(3) 0.026(3) -0.001(2) -0.001(3)
C38 0.033(3) 0.070(5) 0.029(3) -0.007(3) 0.005(2) 0.005(3)
C39 0.036(3) 0.049(4) 0.036(3) 0.004(3) 0.009(2) 0.016(3)
C40 0.040(3) 0.033(3) 0.025(3) 0.008(2) 0.003(2) 0.010(2)
C41 0.027(2) 0.027(3) 0.022(2) 0.012(2) -0.0007(19) 0.002(2)
C42 0.025(3) 0.028(3) 0.062(4) 0.007(3) -0.006(2) -0.002(2)
C43 0.034(3) 0.026(3) 0.087(5) 0.014(3) -0.013(3) -0.008(2)
C44 0.027(3) 0.061(4) 0.077(4) 0.047(4) -0.007(3) -0.009(3)
C45 0.025(3) 0.072(5) 0.045(3) 0.039(3) 0.008(2) 0.009(3)
C46 0.033(3) 0.039(3) 0.027(3) 0.016(2) 0.005(2) 0.002(2)
C47 0.026(2) 0.023(3) 0.025(2) 0.013(2) 0.0098(19) 0.0073(19)
C48 0.032(3) 0.026(3) 0.031(3) 0.009(2) 0.009(2) 0.012(2)
C49 0.041(3) 0.032(3) 0.029(3) 0.005(2) 0.005(2) 0.002(2)
C50 0.032(3) 0.050(4) 0.030(3) 0.014(3) 0.003(2) 0.003(2)
C51 0.034(3) 0.051(4) 0.032(3) 0.016(3) 0.006(2) 0.018(3)
C52 0.030(3) 0.034(3) 0.030(3) 0.013(2) 0.007(2) 0.011(2)
C53 0.026(2) 0.023(3) 0.025(2) 0.004(2) 0.0121(19) 0.0074(19)
C54 0.027(3) 0.040(3) 0.035(3) 0.019(2) 0.012(2) 0.009(2)
C55 0.037(3) 0.043(3) 0.036(3) 0.021(3) 0.016(2) 0.012(2)
C56 0.027(3) 0.033(3) 0.044(3) 0.014(3) 0.023(2) 0.001(2)
C57 0.022(2) 0.036(3) 0.034(3) 0.005(2) 0.007(2) 0.005(2)
C58 0.025(2) 0.032(3) 0.025(2) 0.010(2) 0.0075(19) 0.006(2)
C59 0.024(2) 0.020(2) 0.023(2) 0.006(2) 0.0012(18) 0.0019(19)
C60 0.023(2) 0.031(3) 0.031(3) 0.012(2) 0.003(2) 0.002(2)
C61 0.030(3) 0.040(3) 0.036(3) 0.020(3) 0.002(2) 0.002(2)
C62 0.030(3) 0.039(3) 0.053(3) 0.030(3) -0.009(2) 0.000(2)
C63 0.034(3) 0.031(3) 0.049(3) 0.018(3) 0.006(2) 0.011(2)
C64 0.029(2) 0.032(3) 0.036(3) 0.015(2) 0.006(2) 0.007(2)
B1 0.047(4) 0.031(4) 0.044(4) 0.012(3) 0.008(3) 0.018(3)
F11 0.078(2) 0.058(3) 0.088(3) 0.018(2) -0.035(2) 0.026(2)
F21 0.062(2) 0.052(2) 0.066(2) 0.0234(19) 0.0308(17) 0.0206(17)
F31 0.109(3) 0.057(2) 0.054(2) 0.0172(19) 0.037(2) 0.053(2)
F41 0.0434(18) 0.052(2) 0.072(2) 0.0323(19) 0.0010(16) 0.0098(16)
B2 0.091(6) 0.058(5) 0.030(4) 0.011(4) 0.011(4) 0.031(5)
F12 0.131(4) 0.095(4) 0.093(3) 0.041(3) 0.048(3) 0.001(3)
F22 0.123(3) 0.128(4) 0.057(2) 0.037(3) 0.018(2) 0.084(3)
F32 0.085(2) 0.090(3) 0.0373(19) 0.024(2) 0.0113(17) 0.047(2)
F42 0.110(3) 0.053(3) 0.054(2) 0.008(2) 0.021(2) 0.024(2)

loop_
_atom_type_symbol
_atom_type_description
_atom_type_scat_dispersion_real
_atom_type_scat_dispersion_imag
_atom_type_scat_source
C C 0.0033 0.0016 'International Tables Vol C Tables 4.2.6.8 and 6.1.1.4'
H H 0.0000 0.0000 'International Tables Vol C Tables 4.2.6.8 and 6.1.1.4'
B B 0.0013 0.0007 'International Tables Vol C Tables 4.2.6.8 and 6.1.1.4'
F F 0.0171 0.0103 'International Tables Vol C Tables 4.2.6.8 and 6.1.1.4'
N N 0.0061 0.0033 'International Tables Vol C Tables 4.2.6.8 and 6.1.1.4'
P P 0.1023 0.0942 'International Tables Vol C Tables 4.2.6.8 and 6.1.1.4'
Pt Pt -1.7033 8.3905 'International Tables Vol C Tables 4.2.6.8 and 6.1.1.4'

loop_
_geom_angle_atom_site_label_1
_geom_angle_atom_site_label_2
_geom_angle_atom_site_label_3
_geom_angle
C1 Pt1 N3 172.23(14)
C1 Pt1 N1 81.65(15)
N3 Pt1 N1 90.68(13)
C1 Pt1 P1 96.02(12)
N3 Pt1 P1 91.52(9)
N1 Pt1 P1 174.93(10)
C10 Pt2 N4 172.43(16)
C10 Pt2 N2 82.30(16)
N4 Pt2 N2 90.13(14)
C10 Pt2 P2 95.98(13)
N4 Pt2 P2 91.58(10)
N2 Pt2 P2 178.11(11)
C35 P1 C29 107.8(2)
C35 P1 C41 102.6(2)
C29 P1 C41 101.93(19)
C35 P1 Pt1 111.61(14)
C29 P1 Pt1 117.74(15)
C41 P1 Pt1 113.66(14)
C59 P2 C47 108.9(2)
C59 P2 C53 103.52(19)
C47 P2 C53 102.37(19)
C59 P2 Pt2 113.48(14)
C47 P2 Pt2 113.55(14)
C53 P2 Pt2 114.03(15)
C7 N1 C9 109.2(4)
C7 N1 C8 109.9(4)
C9 N1 C8 107.2(4)
C7 N1 Pt1 106.3(3)
C9 N1 Pt1 116.8(3)
C8 N1 Pt1 107.4(3)
C17 N2 C18 109.2(4)
C17 N2 C16 108.8(4)
C18 N2 C16 107.8(4)
C17 N2 Pt2 109.3(3)
C18 N2 Pt2 115.9(3)
C16 N2 Pt2 105.6(3)
C23 N3 C19 116.9(4)
C23 N3 Pt1 119.7(3)
C19 N3 Pt1 123.3(3)
C24 N4 C28 117.8(4)
C24 N4 Pt2 123.5(3)
C28 N4 Pt2 118.7(3)
C2 C1 C6 116.2(4)
C2 C1 Pt1 113.5(3)
C6 C1 Pt1 130.2(3)
C3 C2 C1 122.3(4)
C3 C2 C7 121.2(4)
C1 C2 C7 116.6(4)
C2 C3 C4 120.5(4)
C2 C3 H3 119.8
C4 C3 H3 119.8
C5 C4 C3 118.3(4)
C5 C4 H4 120.8
C3 C4 H4 120.8
C4 C5 C6 121.4(4)
C4 C5 H5 119.3
C6 C5 H5 119.3
C5 C6 C1 121.3(4)
C5 C6 H6 119.3
C1 C6 H6 119.3
N1 C7 C2 109.2(4)
N1 C7 H7A 109.8
C2 C7 H7A 109.8
N1 C7 H7B 109.8
C2 C7 H7B 109.8
H7A C7 H7B 108.3
N1 C8 H8A 109.5
N1 C8 H8B 109.5
H8A C8 H8B 109.5
N1 C8 H8C 109.5
H8A C8 H8C 109.5
H8B C8 H8C 109.5
N1 C9 H9A 109.5
N1 C9 H9B 109.5
H9A C9 H9B 109.5
N1 C9 H9C 109.5
H9A C9 H9C 109.5
H9B C9 H9C 109.5
C15 C10 C11 116.7(4)
C15 C10 Pt2 131.2(3)
C11 C10 Pt2 112.0(3)
C10 C11 C12 120.8(5)
C10 C11 C16 118.3(4)
C12 C11 C16 120.8(4)
C13 C12 C11 120.1(5)
C13 C12 H12 119.9
C11 C12 H12 119.9
C12 C13 C14 119.9(4)
C12 C13 H13 120.1
C14 C13 H13 120.1
C13 C14 C15 119.7(5)
C13 C14 H14 120.2
C15 C14 H14 120.2
C10 C15 C14 122.6(4)
C10 C15 H15 118.7
C14 C15 H15 118.7
C11 C16 N2 108.2(4)
C11 C16 H16A 110.1
N2 C16 H16A 110.1
C11 C16 H16B 110.1
N2 C16 H16B 110.1
H16A C16 H16B 108.4
N2 C17 H17A 109.5
N2 C17 H17B 109.5
H17A C17 H17B 109.5
N2 C17 H17C 109.5
H17A C17 H17C 109.5
H17B C17 H17C 109.5
N2 C18 H18A 109.5
N2 C18 H18B 109.5
H18A C18 H18B 109.5
N2 C18 H18C 109.5
H18A C18 H18C 109.5
H18B C18 H18C 109.5
N3 C19 C20 122.7(4)
N3 C19 H19 118.7
C20 C19 H19 118.7
C21 C20 C19 120.0(4)
C21 C20 H20 120.0
C19 C20 H20 120.0
C20 C21 C22 117.4(4)
C20 C21 C26 122.6(4)
C22 C21 C26 119.8(4)
C23 C22 C21 119.3(5)
C23 C22 H22 120.3
C21 C22 H22 120.3
N3 C23 C22 123.6(4)
N3 C23 H23 118.2
C22 C23 H23 118.2
N4 C24 C25 121.5(4)
N4 C24 H24 119.2
C25 C24 H24 119.2
C26 C25 C24 120.7(4)
C26 C25 H25 119.7
C24 C25 H25 119.7
C25 C26 C27 117.9(4)
C25 C26 C21 121.9(4)
C27 C26 C21 120.2(4)
C28 C27 C26 119.3(4)
C28 C27 H27 120.4
C26 C27 H27 120.4
N4 C28 C27 122.8(4)
N4 C28 H28 118.6
C27 C28 H28 118.6
C30 C29 C34 119.9(4)
C30 C29 P1 120.5(3)
C34 C29 P1 119.6(3)
C29 C30 C31 121.1(4)
C29 C30 H30 119.5
C31 C30 H30 119.5
C32 C31 C30 118.4(5)
C32 C31 H31 120.8
C30 C31 H31 120.8
C33 C32 C31 120.8(4)
C33 C32 H32 119.6
C31 C32 H32 119.6
C34 C33 C32 119.6(4)
C34 C33 H33 120.2
C32 C33 H33 120.2
C33 C34 C29 120.2(5)
C33 C34 H34 119.9
C29 C34 H34 119.9
C40 C35 C36 119.3(4)
C40 C35 P1 116.6(3)
C36 C35 P1 124.0(4)
C35 C36 C37 119.5(5)
C35 C36 H36 120.2
C37 C36 H36 120.2
C38 C37 C36 120.3(5)
C38 C37 H37 119.8
C36 C37 H37 119.8
C39 C38 C37 120.1(5)
C39 C38 H38 119.9
C37 C38 H38 119.9
C38 C39 C40 120.2(5)
C38 C39 H39 119.9
C40 C39 H39 119.9
C35 C40 C39 120.5(4)
C35 C40 H40 119.7
C39 C40 H40 119.7
C42 C41 C46 118.1(4)
C42 C41 P1 122.9(4)
C46 C41 P1 119.0(4)
C43 C42 C41 120.5(5)
C43 C42 H42 119.7
C41 C42 H42 119.7
C42 C43 C44 120.8(6)
C42 C43 H43 119.6
C44 C43 H43 119.6
C45 C44 C43 119.9(5)
C45 C44 H44 120.1
C43 C44 H44 120.1
C44 C45 C46 120.1(5)
C44 C45 H45 119.9
C46 C45 H45 119.9
C45 C46 C41 120.5(5)
C45 C46 H46 119.8
C41 C46 H46 119.8
C52 C47 C48 118.1(4)
C52 C47 P2 118.7(4)
C48 C47 P2 123.0(3)
C49 C48 C47 121.2(4)
C49 C48 H48 119.4
C47 C48 H48 119.4
C48 C49 C50 119.8(5)
C48 C49 H49 120.1
C50 C49 H49 120.1
C51 C50 C49 119.7(5)
C51 C50 H50 120.1
C49 C50 H50 120.1
C50 C51 C52 120.8(5)
C50 C51 H51 119.6
C52 C51 H51 119.6
C47 C52 C51 120.3(5)
C47 C52 H52 119.8
C51 C52 H52 119.8
C58 C53 C54 119.1(4)
C58 C53 P2 119.8(3)
C54 C53 P2 121.0(3)
C55 C54 C53 120.6(4)
C55 C54 H54 119.7
C53 C54 H54 119.7
C54 C55 C56 119.9(4)
C54 C55 H55 120.1
C56 C55 H55 120.1
C57 C56 C55 120.7(4)
C57 C56 H56 119.6
C55 C56 H56 119.6
C56 C57 C58 119.7(4)
C56 C57 H57 120.2
C58 C57 H57 120.2
C53 C58 C57 120.1(4)
C53 C58 H58 120.0
C57 C58 H58 120.0
C64 C59 C60 118.4(4)
C64 C59 P2 121.9(3)
C60 C59 P2 119.7(3)
C61 C60 C59 120.4(4)
C61 C60 H60 119.8
C59 C60 H60 119.8
C62 C61 C60 120.5(5)
C62 C61 H61 119.8
C60 C61 H61 119.8
C61 C62 C63 120.1(5)
C61 C62 H62 120.0
C63 C62 H62 120.0
C62 C63 C64 119.8(5)
C62 C63 H63 120.1
C64 C63 H63 120.1
C59 C64 C63 120.8(4)
C59 C64 H64 119.6
C63 C64 H64 119.6
F11 B1 F31 111.7(5)
F11 B1 F21 110.2(5)
F31 B1 F21 108.9(5)
F11 B1 F41 108.6(5)
F31 B1 F41 110.0(5)
F21 B1 F41 107.3(5)
F42 B2 F32 112.5(6)
F42 B2 F22 109.6(6)
F32 B2 F22 108.6(5)
F42 B2 F12 108.5(6)
F32 B2 F12 108.6(6)
F22 B2 F12 109.0(6)

loop_
_geom_bond_atom_site_label_1
_geom_bond_atom_site_label_2
_geom_bond_distance
Pt1 C1 2.017(4)
Pt1 N3 2.105(3)
Pt1 N1 2.143(3)
Pt1 P1 2.2445(11)
Pt2 C10 2.019(4)
Pt2 N4 2.103(3)
Pt2 N2 2.139(4)
Pt2 P2 2.2371(11)
P1 C35 1.813(4)
P1 C29 1.818(5)
P1 C41 1.823(4)
P2 C59 1.820(4)
P2 C47 1.823(4)
P2 C53 1.831(4)
N1 C7 1.491(6)
N1 C9 1.497(5)
N1 C8 1.499(6)
N2 C17 1.475(6)
N2 C18 1.493(6)
N2 C16 1.505(6)
N3 C23 1.333(6)
N3 C19 1.354(5)
N4 C24 1.345(5)
N4 C28 1.347(5)
C1 C2 1.408(6)
C1 C6 1.407(5)
C2 C3 1.381(6)
C2 C7 1.508(6)
C3 C4 1.393(6)
C3 H3 0.9500
C4 C5 1.383(6)
C4 H4 0.9500
C5 C6 1.387(6)
C5 H5 0.9500
C6 H6 0.9500
C7 H7A 0.9900
C7 H7B 0.9900
C8 H8A 0.9800
C8 H8B 0.9800
C8 H8C 0.9800
C9 H9A 0.9800
C9 H9B 0.9800
C9 H9C 0.9800
C10 C15 1.383(6)
C10 C11 1.401(6)
C11 C12 1.411(6)
C11 C16 1.491(7)
C12 C13 1.371(7)
C12 H12 0.9500
C13 C14 1.375(7)
C13 H13 0.9500
C14 C15 1.390(6)
C14 H14 0.9500
C15 H15 0.9500
C16 H16A 0.9900
C16 H16B 0.9900
C17 H17A 0.9800
C17 H17B 0.9800
C17 H17C 0.9800
C18 H18A 0.9800
C18 H18B 0.9800
C18 H18C 0.9800
C19 C20 1.382(6)
C19 H19 0.9500
C20 C21 1.377(6)
C20 H20 0.9500
C21 C22 1.395(6)
C21 C26 1.474(6)
C22 C23 1.377(7)
C22 H22 0.9500
C23 H23 0.9500
C24 C25 1.380(6)
C24 H24 0.9500
C25 C26 1.369(6)
C25 H25 0.9500
C26 C27 1.385(6)
C27 C28 1.374(6)
C27 H27 0.9500
C28 H28 0.9500
C29 C30 1.377(6)
C29 C34 1.398(6)
C30 C31 1.402(6)
C30 H30 0.9500
C31 C32 1.401(6)
C31 H31 0.9500
C32 C33 1.393(7)
C32 H32 0.9500
C33 C34 1.387(6)
C33 H33 0.9500
C34 H34 0.9500
C35 C40 1.382(6)
C35 C36 1.387(6)
C36 C37 1.390(7)
C36 H36 0.9500
C37 C38 1.386(8)
C37 H37 0.9500
C38 C39 1.353(7)
C38 H38 0.9500
C39 C40 1.389(6)
C39 H39 0.9500
C40 H40 0.9500
C41 C42 1.396(6)
C41 C46 1.399(6)
C42 C43 1.376(7)
C42 H42 0.9500
C43 C44 1.379(8)
C43 H43 0.9500
C44 C45 1.366(8)
C44 H44 0.9500
C45 C46 1.397(7)
C45 H45 0.9500
C46 H46 0.9500
C47 C52 1.383(6)
C47 C48 1.386(6)
C48 C49 1.372(6)
C48 H48 0.9500
C49 C50 1.383(7)
C49 H49 0.9500
C50 C51 1.353(7)
C50 H50 0.9500
C51 C52 1.386(6)
C51 H51 0.9500
C52 H52 0.9500
C53 C58 1.383(6)
C53 C54 1.403(6)
C54 C55 1.379(6)
C54 H54 0.9500
C55 C56 1.383(6)
C55 H55 0.9500
C56 C57 1.372(6)
C56 H56 0.9500
C57 C58 1.407(6)
C57 H57 0.9500
C58 H58 0.9500
C59 C64 1.385(6)
C59 C60 1.398(6)
C60 C61 1.387(6)
C60 H60 0.9500
C61 C62 1.372(7)
C61 H61 0.9500
C62 C63 1.378(7)
C62 H62 0.9500
C63 C64 1.395(6)
C63 H63 0.9500
C64 H64 0.9500
B1 F11 1.360(6)
B1 F31 1.367(6)
B1 F21 1.393(7)
B1 F41 1.402(7)
B2 F42 1.332(8)
B2 F32 1.364(7)
B2 F22 1.384(8)
B2 F12 1.410(9)

loop_
_geom_torsion_atom_site_label_1
_geom_torsion_atom_site_label_2
_geom_torsion_atom_site_label_3
_geom_torsion_atom_site_label_4
_geom_torsion
C1 Pt1 P1 C35 -61.6(2)
N3 Pt1 P1 C35 116.54(18)
C1 Pt1 P1 C29 63.88(19)
N3 Pt1 P1 C29 -118.00(18)
C1 Pt1 P1 C41 -177.1(2)
N3 Pt1 P1 C41 1.04(19)
C10 Pt2 P2 C59 73.20(19)
N4 Pt2 P2 C59 -107.22(18)
C10 Pt2 P2 C47 -51.83(19)
N4 Pt2 P2 C47 127.76(18)
C10 Pt2 P2 C53 -168.58(19)
N4 Pt2 P2 C53 11.01(18)
C1 Pt1 N1 C7 -28.5(3)
N3 Pt1 N1 C7 152.8(3)
C1 Pt1 N1 C9 -150.6(4)
N3 Pt1 N1 C9 30.7(3)
C1 Pt1 N1 C8 89.1(3)
N3 Pt1 N1 C8 -89.7(3)
C10 Pt2 N2 C17 -88.6(3)
N4 Pt2 N2 C17 91.7(3)
C10 Pt2 N2 C18 147.5(4)
N4 Pt2 N2 C18 -32.2(4)
C10 Pt2 N2 C16 28.3(3)
N4 Pt2 N2 C16 -151.4(3)
N1 Pt1 N3 C23 94.9(4)
P1 Pt1 N3 C23 -80.5(3)
N1 Pt1 N3 C19 -87.2(3)
P1 Pt1 N3 C19 97.4(3)
N2 Pt2 N4 C24 -82.4(4)
P2 Pt2 N4 C24 98.4(3)
N2 Pt2 N4 C28 98.6(4)
P2 Pt2 N4 C28 -80.6(3)
N1 Pt1 C1 C2 13.1(3)
P1 Pt1 C1 C2 -171.4(3)
N1 Pt1 C1 C6 -162.2(4)
P1 Pt1 C1 C6 13.3(4)
C6 C1 C2 C3 1.2(7)
Pt1 C1 C2 C3 -174.9(4)
C6 C1 C2 C7 -178.4(4)
Pt1 C1 C2 C7 5.5(5)
C1 C2 C3 C4 -0.4(8)
C7 C2 C3 C4 179.3(5)
C2 C3 C4 C5 -0.9(8)
C3 C4 C5 C6 1.2(7)
C4 C5 C6 C1 -0.4(7)
C2 C1 C6 C5 -0.8(7)
Pt1 C1 C6 C5 174.4(3)
C9 N1 C7 C2 164.5(4)
C8 N1 C7 C2 -78.1(4)
Pt1 N1 C7 C2 37.7(4)
C3 C2 C7 N1 150.1(5)
C1 C2 C7 N1 -30.3(6)
N2 Pt2 C10 C15 165.6(4)
P2 Pt2 C10 C15 -15.2(4)
N2 Pt2 C10 C11 -11.9(3)
P2 Pt2 C10 C11 167.3(3)
C15 C10 C11 C12 -3.9(7)
Pt2 C10 C11 C12 174.0(4)
C15 C10 C11 C16 173.9(4)
Pt2 C10 C11 C16 -8.2(5)
C10 C11 C12 C13 1.9(7)
C16 C11 C12 C13 -175.8(5)
C11 C12 C13 C14 1.6(7)
C12 C13 C14 C15 -3.1(7)
C11 C10 C15 C14 2.4(7)
Pt2 C10 C15 C14 -174.9(3)
C13 C14 C15 C10 1.0(7)
C10 C11 C16 N2 32.8(6)
C12 C11 C16 N2 -149.5(4)
C17 N2 C16 C11 78.9(5)
C18 N2 C16 C11 -162.8(4)
Pt2 N2 C16 C11 -38.3(4)
C23 N3 C19 C20 0.2(6)
Pt1 N3 C19 C20 -177.8(3)
N3 C19 C20 C21 1.0(7)
C19 C20 C21 C22 -0.1(7)
C19 C20 C21 C26 174.6(4)
C20 C21 C22 C23 -1.9(7)
C26 C21 C22 C23 -176.7(4)
C19 N3 C23 C22 -2.3(7)
Pt1 N3 C23 C22 175.7(4)
C21 C22 C23 N3 3.3(8)
C28 N4 C24 C25 -1.9(7)
Pt2 N4 C24 C25 179.1(3)
N4 C24 C25 C26 2.3(7)
C24 C25 C26 C27 -1.3(7)
C24 C25 C26 C21 176.5(4)
C20 C21 C26 C25 85.9(6)
C22 C21 C26 C25 -99.5(6)
C20 C21 C26 C27 -96.4(6)
C22 C21 C26 C27 78.2(6)
C25 C26 C27 C28 0.0(7)
C21 C26 C27 C28 -177.7(5)
C24 N4 C28 C27 0.7(7)
Pt2 N4 C28 C27 179.7(4)
C26 C27 C28 N4 0.3(8)
C35 P1 C29 C30 118.8(4)
C41 P1 C29 C30 -133.5(4)
Pt1 P1 C29 C30 -8.5(4)
C35 P1 C29 C34 -64.7(4)
C41 P1 C29 C34 42.9(4)
Pt1 P1 C29 C34 168.0(3)
C34 C29 C30 C31 0.3(7)
P1 C29 C30 C31 176.7(3)
C29 C30 C31 C32 0.1(7)
C30 C31 C32 C33 1.0(7)
C31 C32 C33 C34 -2.5(7)
C32 C33 C34 C29 2.9(7)
C30 C29 C34 C33 -1.8(7)
P1 C29 C34 C33 -178.3(4)
C29 P1 C35 C40 -167.7(3)
C41 P1 C35 C40 85.1(4)
Pt1 P1 C35 C40 -36.9(4)
C29 P1 C35 C36 16.1(4)
C41 P1 C35 C36 -91.0(4)
Pt1 P1 C35 C36 146.9(3)
C40 C35 C36 C37 -1.1(7)
P1 C35 C36 C37 175.0(4)
C35 C36 C37 C38 -0.6(8)
C36 C37 C38 C39 0.7(8)
C37 C38 C39 C40 1.0(8)
C36 C35 C40 C39 2.7(7)
P1 C35 C40 C39 -173.6(4)
C38 C39 C40 C35 -2.7(8)
C35 P1 C41 C42 -24.9(4)
C29 P1 C41 C42 -136.5(4)
Pt1 P1 C41 C42 95.8(4)
C35 P1 C41 C46 158.2(3)
C29 P1 C41 C46 46.6(4)
Pt1 P1 C41 C46 -81.1(3)
C46 C41 C42 C43 -1.1(7)
P1 C41 C42 C43 -178.0(4)
C41 C42 C43 C44 1.5(8)
C42 C43 C44 C45 -2.0(9)
C43 C44 C45 C46 2.2(8)
C44 C45 C46 C41 -1.8(7)
C42 C41 C46 C45 1.2(6)
P1 C41 C46 C45 178.3(3)
C59 P2 C47 C52 -147.2(3)
C53 P2 C47 C52 103.6(3)
Pt2 P2 C47 C52 -19.8(4)
C59 P2 C47 C48 37.1(4)
C53 P2 C47 C48 -72.0(4)
Pt2 P2 C47 C48 164.6(3)
C52 C47 C48 C49 -1.3(7)
P2 C47 C48 C49 174.4(3)
C47 C48 C49 C50 1.0(7)
C48 C49 C50 C51 -0.4(7)
C49 C50 C51 C52 0.3(8)
C48 C47 C52 C51 1.1(6)
P2 C47 C52 C51 -174.7(4)
C50 C51 C52 C47 -0.6(7)
C59 P2 C53 C58 38.8(4)
C47 P2 C53 C58 151.9(4)
Pt2 P2 C53 C58 -85.0(4)
C59 P2 C53 C54 -145.3(4)
C47 P2 C53 C54 -32.1(4)
Pt2 P2 C53 C54 90.9(4)
C58 C53 C54 C55 -0.2(7)
P2 C53 C54 C55 -176.1(4)
C53 C54 C55 C56 0.3(8)
C54 C55 C56 C57 -0.4(8)
C55 C56 C57 C58 0.3(8)
C54 C53 C58 C57 0.0(7)
P2 C53 C58 C57 176.1(4)
C56 C57 C58 C53 -0.1(7)
C47 P2 C59 C64 -64.1(4)
C53 P2 C59 C64 44.3(4)
Pt2 P2 C59 C64 168.4(3)
C47 P2 C59 C60 114.9(4)
C53 P2 C59 C60 -136.7(4)
Pt2 P2 C59 C60 -12.6(4)
C64 C59 C60 C61 1.7(7)
P2 C59 C60 C61 -177.4(4)
C59 C60 C61 C62 -0.2(7)
C60 C61 C62 C63 -0.4(7)
C61 C62 C63 C64 -0.6(7)
C60 C59 C64 C63 -2.7(7)
P2 C59 C64 C63 176.3(4)
C62 C63 C64 C59 2.2(7)
